data_4326167
loop_
_publ_author_name
'Rong-Jia Wei'
'Jun Tao'
'Rong-Bin Huang'
'Lan-Sun Zheng'

_publ_contact_author_address
;
Department of Chemistry
Xiamen University
Xiamen 361005
P. R. China
;
_publ_contact_author_email taojun@xmu.edu.cn
_publ_contact_author_name 'Prof. Jun Tao'
_publ_contact_author_phone 86-592-2188138
_publ_section_title
;
 Reversible and Irreversible Vapor-Induced Guest Molecule Exchange in
 Spin-Crossover Compounds
;
_journal_name_full 'Inorganic Chemistry'
_journal_page_first 8553
_journal_page_last 8564
_journal_paper_doi 10.1021/ic201142t
_journal_volume 50
_journal_year 2011
_chemical_formula_sum 'C42 H42 Fe2 N12 O S4'
_chemical_formula_weight 970.82
_chemical_name_systematic
; 
 ? 
;
_space_group_IT_number 2
_symmetry_cell_setting triclinic
_symmetry_space_group_name_Hall '-P 1'
_symmetry_space_group_name_H-M 'P -1'
_atom_sites_solution_hydrogens geom
_atom_sites_solution_primary direct
_atom_sites_solution_secondary difmap
_audit_creation_method SHELXL-97
_cell_angle_alpha 74.855(3)
_cell_angle_beta 88.762(4)
_cell_angle_gamma 76.249(4)
_cell_formula_units_Z 2
_cell_length_a 9.4575(6)
_cell_length_b 15.5206(6)
_cell_length_c 15.8031(5)
_cell_measurement_temperature 173(2)
_cell_volume 2172.90(18)
_computing_cell_refinement 'CrysAlis RED, Oxford Diffraction Ltd.'
_computing_data_collection 'CrysAlis CCD, Oxford Diffraction Ltd.'
_computing_data_reduction 'CrysAlis RED, Oxford Diffraction Ltd.'
_computing_structure_refinement 'SHELXL-97 (Sheldrick, 1997)'
_computing_structure_solution 'SHELXS-97 (Sheldrick, 1990)'
_diffrn_ambient_temperature 173(2)
_diffrn_measured_fraction_theta_full 0.998
_diffrn_measured_fraction_theta_max 0.998
_diffrn_measurement_device_type 'Oxford Gemini S Ultra'
_diffrn_radiation_monochromator graphite
_diffrn_radiation_source 'fine-focus sealed tube'
_diffrn_radiation_type MoK\a
_diffrn_radiation_wavelength 0.71073
_diffrn_reflns_av_R_equivalents 0.0596
_diffrn_reflns_av_sigmaI/netI 0.0829
_diffrn_reflns_limit_h_max 11
_diffrn_reflns_limit_h_min -11
_diffrn_reflns_limit_k_max 19
_diffrn_reflns_limit_k_min -18
_diffrn_reflns_limit_l_max 18
_diffrn_reflns_limit_l_min -19
_diffrn_reflns_number 22961
_diffrn_reflns_theta_full 26.00
_diffrn_reflns_theta_max 26.00
_diffrn_reflns_theta_min 2.77
_exptl_absorpt_coefficient_mu 0.910
_exptl_absorpt_correction_T_max 0.9559
_exptl_absorpt_correction_T_min 0.9145
_exptl_absorpt_correction_type multi-scan
_exptl_absorpt_process_details
;
CrysAlis RED, Oxford Diffraction Ltd.,
Version 1.171.32.4 (release 27-04-2006 CrysAlis171 .NET)
(compiled Apr 27 2007,17:53:11)
empirical absorption correction using spherical harmonics,
implemented in SCALE3 ABSPACK scaling algorithm.
;
_exptl_crystal_colour red
_exptl_crystal_density_diffrn 1.484
_exptl_crystal_description block-like
_exptl_crystal_F_000 1004
_exptl_crystal_size_max 0.10
_exptl_crystal_size_mid 0.05
_exptl_crystal_size_min 0.05
_refine_diff_density_max 0.718
_refine_diff_density_min -0.620
_refine_diff_density_rms 0.078
_refine_ls_extinction_method none
_refine_ls_goodness_of_fit_ref 1.026
_refine_ls_hydrogen_treatment constr
_refine_ls_matrix_type full
_refine_ls_number_parameters 550
_refine_ls_number_reflns 8544
_refine_ls_number_restraints 3
_refine_ls_restrained_S_all 1.041
_refine_ls_R_factor_all 0.0953
_refine_ls_R_factor_gt 0.0622
_refine_ls_shift/su_max 0.012
_refine_ls_shift/su_mean 0.000
_refine_ls_structure_factor_coef Fsqd
_refine_ls_weighting_details 'calc w=1/[\s^2^(Fo^2^)+(0.0464P)^2^+1.6946P] where P=(Fo^2^+2Fc^2^)/3'
_refine_ls_weighting_scheme calc
_refine_ls_wR_factor_gt 0.1221
_refine_ls_wR_factor_ref 0.1396
_reflns_number_gt 5987
_reflns_number_total 8544
_reflns_threshold_expression >2sigma(I)
_cod_data_source_file ic201142t_si_002_09.cif
_cod_data_source_block Ch2Cl2toEtOH
_cod_database_code 4326167

loop_
_symmetry_equiv_pos_as_xyz
'x, y, z'
'-x, -y, -z'

loop_
_atom_site_label
_atom_site_type_symbol
_atom_site_fract_x
_atom_site_fract_y
_atom_site_fract_z
_atom_site_U_iso_or_equiv
_atom_site_adp_type
_atom_site_occupancy
_atom_site_symmetry_multiplicity
_atom_site_calc_flag
_atom_site_refinement_flags
FeA Fe 0.77587(7) 0.11359(4) 0.25911(4) 0.03202(18) Uani 1 1 d .
FeB Fe 0.16945(7) 0.59432(3) 0.23980(4) 0.02818(17) Uani 1 1 d .
S1A S 1.25166(15) -0.02803(8) 0.20164(9) 0.0477(3) Uani 1 1 d .
S2A S 0.70292(19) -0.18224(9) 0.38651(14) 0.0823(6) Uani 1 1 d .
S1B S 0.22410(15) 0.37736(8) 0.07204(8) 0.0452(3) Uani 1 1 d .
S2B S 0.50323(15) 0.36380(7) 0.44854(8) 0.0458(3) Uani 1 1 d .
N1A N 0.8040(5) 0.1178(2) 0.3811(2) 0.0421(11) Uani 1 1 d .
N2A N 0.7632(4) 0.2451(2) 0.2083(2) 0.0318(8) Uani 1 1 d .
N3A N 0.7001(4) 0.1126(2) 0.1451(2) 0.0326(9) Uani 1 1 d .
N4A N 0.5667(4) 0.1537(2) 0.2837(2) 0.0370(9) Uani 1 1 d .
N5A N 0.9796(5) 0.0733(2) 0.2345(2) 0.0418(10) Uani 1 1 d .
N6A N 0.7680(5) -0.0158(2) 0.3047(2) 0.0405(10) Uani 1 1 d .
N1B N 0.3411(4) 0.6422(2) 0.2017(2) 0.0352(9) Uani 1 1 d .
N2B N 0.0447(4) 0.7001(2) 0.1566(2) 0.0269(8) Uani 1 1 d .
N3B N -0.0052(4) 0.5639(2) 0.2975(2) 0.0332(9) Uani 1 1 d .
N4B N 0.1517(4) 0.67779(19) 0.3190(2) 0.0270(8) Uani 1 1 d .
N5B N 0.1852(4) 0.5135(2) 0.1620(2) 0.0356(9) Uani 1 1 d .
N6B N 0.2964(4) 0.4945(2) 0.3274(2) 0.0360(9) Uani 1 1 d .
C1A C 0.9287(7) 0.1169(3) 0.4206(4) 0.0624(18) Uani 1 1 d .
H1AA H 1.0115 0.1194 0.3882 0.075 Uiso 1 1 calc R
C2A C 0.9354(10) 0.1122(4) 0.5097(5) 0.089(3) Uani 1 1 d .
H2AA H 1.0227 0.1108 0.5367 0.107 Uiso 1 1 calc R
C3A C 0.8133(12) 0.1098(4) 0.5576(4) 0.095(3) Uani 1 1 d .
H3AA H 0.8170 0.1065 0.6172 0.114 Uiso 1 1 calc R
C4A C 0.6870(9) 0.1124(3) 0.5169(3) 0.071(2) Uani 1 1 d .
H4AA H 0.6026 0.1115 0.5482 0.086 Uiso 1 1 calc R
C5A C 0.6848(7) 0.1163(3) 0.4286(3) 0.0486(14) Uani 1 1 d .
C6A C 0.5533(6) 0.1142(3) 0.3794(3) 0.0498(14) Uani 1 1 d .
H6AA H 0.5443 0.0513 0.3901 0.060 Uiso 1 1 calc R
H6AB H 0.4666 0.1496 0.3996 0.060 Uiso 1 1 calc R
C7A C 0.8654(5) 0.2828(3) 0.1637(3) 0.0382(11) Uani 1 1 d .
H7AA H 0.9587 0.2458 0.1641 0.046 Uiso 1 1 calc R
C8A C 0.8383(6) 0.3735(3) 0.1173(3) 0.0440(12) Uani 1 1 d .
H8AA H 0.9121 0.3973 0.0873 0.053 Uiso 1 1 calc R
C9A C 0.7002(6) 0.4292(3) 0.1158(3) 0.0528(14) Uani 1 1 d .
H9AA H 0.6787 0.4905 0.0834 0.063 Uiso 1 1 calc R
C10A C 0.5950(5) 0.3923(3) 0.1631(3) 0.0435(12) Uani 1 1 d .
H10A H 0.5017 0.4287 0.1644 0.052 Uiso 1 1 calc R
C11A C 0.6299(5) 0.3000(3) 0.2089(3) 0.0327(10) Uani 1 1 d .
C12A C 0.5220(5) 0.2568(3) 0.2627(3) 0.0386(11) Uani 1 1 d .
H12A H 0.4280 0.2785 0.2311 0.046 Uiso 1 1 calc R
H12B H 0.5115 0.2755 0.3169 0.046 Uiso 1 1 calc R
C13A C 0.7735(6) 0.1099(3) 0.0722(3) 0.0390(12) Uani 1 1 d .
H13A H 0.8717 0.1100 0.0733 0.047 Uiso 1 1 calc R
C14A C 0.7106(7) 0.1069(3) -0.0043(3) 0.0499(15) Uani 1 1 d .
H14A H 0.7642 0.1060 -0.0542 0.060 Uiso 1 1 calc R
C15A C 0.5663(8) 0.1052(3) -0.0046(3) 0.0590(17) Uani 1 1 d .
H15A H 0.5214 0.0999 -0.0542 0.071 Uiso 1 1 calc R
C16A C 0.4882(7) 0.1115(3) 0.0692(3) 0.0509(14) Uani 1 1 d .
H16A H 0.3894 0.1129 0.0690 0.061 Uiso 1 1 calc R
C17A C 0.5574(5) 0.1155(3) 0.1432(3) 0.0352(11) Uani 1 1 d .
C18A C 0.4836(6) 0.1176(3) 0.2277(3) 0.0477(13) Uani 1 1 d .
H18A H 0.3855 0.1564 0.2155 0.057 Uiso 1 1 calc R
H18B H 0.4767 0.0560 0.2586 0.057 Uiso 1 1 calc R
C19A C 1.0935(6) 0.0317(3) 0.2209(3) 0.0356(11) Uani 1 1 d .
C20A C 0.7418(5) -0.0848(3) 0.3371(3) 0.0391(11) Uani 1 1 d .
C1B C 0.4166(6) 0.6388(3) 0.1287(3) 0.0480(14) Uani 1 1 d .
H1BA H 0.3847 0.6128 0.0883 0.058 Uiso 1 1 calc R
C2B C 0.5390(7) 0.6726(3) 0.1123(4) 0.0649(18) Uani 1 1 d .
H2BA H 0.5900 0.6678 0.0621 0.078 Uiso 1 1 calc R
C3B C 0.5856(7) 0.7131(3) 0.1694(5) 0.0723(19) Uani 1 1 d .
H3BA H 0.6686 0.7359 0.1588 0.087 Uiso 1 1 calc R
C4B C 0.5075(6) 0.7198(3) 0.2433(4) 0.0538(14) Uani 1 1 d .
H4BA H 0.5359 0.7488 0.2824 0.065 Uiso 1 1 calc R
C5B C 0.3878(5) 0.6834(3) 0.2583(3) 0.0380(11) Uani 1 1 d .
C6B C 0.3011(5) 0.6817(3) 0.3388(3) 0.0369(11) Uani 1 1 d .
H6BA H 0.3462 0.6284 0.3857 0.044 Uiso 1 1 calc R
H6BB H 0.2988 0.7364 0.3581 0.044 Uiso 1 1 calc R
C7B C -0.0047(5) 0.7029(3) 0.0766(3) 0.0331(10) Uani 1 1 d .
H7BA H 0.0194 0.6496 0.0574 0.040 Uiso 1 1 calc R
C8B C -0.0898(5) 0.7816(3) 0.0218(3) 0.0353(10) Uani 1 1 d .
H8BA H -0.1219 0.7814 -0.0333 0.042 Uiso 1 1 calc R
C9B C -0.1268(5) 0.8608(3) 0.0499(3) 0.0393(12) Uani 1 1 d .
H9BA H -0.1835 0.9149 0.0139 0.047 Uiso 1 1 calc R
C10B C -0.0786(5) 0.8584(3) 0.1320(3) 0.0339(10) Uani 1 1 d .
H10B H -0.1033 0.9110 0.1522 0.041 Uiso 1 1 calc R
C11B C 0.0072(5) 0.7776(2) 0.1846(3) 0.0262(9) Uani 1 1 d .
C12B C 0.0629(5) 0.7720(2) 0.2732(3) 0.0331(11) Uani 1 1 d .
H12C H -0.0189 0.7890 0.3085 0.040 Uiso 1 1 calc R
H12D H 0.1224 0.8160 0.2682 0.040 Uiso 1 1 calc R
C13B C -0.0986(6) 0.5223(3) 0.2716(3) 0.0465(12) Uani 1 1 d .
H13B H -0.0813 0.5033 0.2204 0.056 Uiso 1 1 calc R
C14B C -0.2193(6) 0.5063(3) 0.3175(4) 0.0549(14) Uani 1 1 d .
H14B H -0.2809 0.4762 0.2980 0.066 Uiso 1 1 calc R
C15B C -0.2477(6) 0.5355(3) 0.3927(3) 0.0471(13) Uani 1 1 d .
H15B H -0.3285 0.5254 0.4249 0.057 Uiso 1 1 calc R
C16B C -0.1537(5) 0.5797(3) 0.4192(3) 0.0384(11) Uani 1 1 d .
H16B H -0.1716 0.6007 0.4693 0.046 Uiso 1 1 calc R
C17B C -0.0338(5) 0.5930(2) 0.3720(3) 0.0316(10) Uani 1 1 d .
C18B C 0.0788(5) 0.6358(3) 0.3976(2) 0.0321(10) Uani 1 1 d .
H18C H 0.0331 0.6826 0.4266 0.038 Uiso 1 1 calc R
H18D H 0.1506 0.5894 0.4385 0.038 Uiso 1 1 calc R
C19B C 0.2009(5) 0.4574(3) 0.1246(3) 0.0319(10) Uani 1 1 d .
C20B C 0.3818(5) 0.4402(3) 0.3773(3) 0.0317(10) Uani 1 1 d .
C21 C 0.869(2) -0.2684(15) 0.7054(9) 0.309(13) Uani 1 1 d D
C22 C 0.880(3) -0.2959(7) 0.6232(11) 0.315(15) Uani 1 1 d D
O1 O 0.8094(17) -0.2109(14) 0.5779(12) 0.518(15) Uani 1 1 d D
H1 H 0.7866 -0.2095 0.5257 0.622 Uiso 1 1 d R

loop_
_atom_site_aniso_label
_atom_site_aniso_U_11
_atom_site_aniso_U_22
_atom_site_aniso_U_33
_atom_site_aniso_U_23
_atom_site_aniso_U_13
_atom_site_aniso_U_12
FeA 0.0420(4) 0.0266(3) 0.0270(3) -0.0092(2) -0.0011(3) -0.0045(3)
FeB 0.0350(4) 0.0213(3) 0.0278(3) -0.0086(2) 0.0041(3) -0.0040(2)
S1A 0.0416(8) 0.0539(7) 0.0593(8) -0.0308(6) 0.0174(6) -0.0177(6)
S2A 0.0583(11) 0.0329(7) 0.1462(16) -0.0042(8) 0.0084(11) -0.0147(7)
S1B 0.0526(8) 0.0426(6) 0.0534(8) -0.0311(5) 0.0165(6) -0.0172(6)
S2B 0.0508(8) 0.0361(6) 0.0441(7) -0.0101(5) -0.0071(6) 0.0023(5)
N1A 0.062(3) 0.0268(18) 0.033(2) -0.0086(15) -0.013(2) 0.0001(18)
N2A 0.032(2) 0.0358(18) 0.030(2) -0.0138(15) 0.0016(17) -0.0079(16)
N3A 0.044(3) 0.0218(16) 0.033(2) -0.0108(14) -0.0052(18) -0.0051(15)
N4A 0.044(2) 0.0300(18) 0.041(2) -0.0131(15) 0.0091(19) -0.0126(16)
N5A 0.046(3) 0.035(2) 0.039(2) -0.0109(16) -0.004(2) 0.0018(19)
N6A 0.055(3) 0.033(2) 0.033(2) -0.0092(16) -0.0006(19) -0.0074(19)
N1B 0.035(2) 0.0210(16) 0.042(2) -0.0033(15) 0.0105(18) 0.0020(15)
N2B 0.033(2) 0.0251(16) 0.0253(18) -0.0105(13) 0.0057(16) -0.0078(14)
N3B 0.043(2) 0.0250(16) 0.032(2) -0.0068(14) 0.0040(17) -0.0095(16)
N4B 0.032(2) 0.0196(15) 0.0264(18) -0.0046(13) -0.0009(16) -0.0011(14)
N5B 0.043(2) 0.0272(17) 0.036(2) -0.0091(15) 0.0043(18) -0.0054(16)
N6B 0.045(3) 0.0243(17) 0.037(2) -0.0090(15) 0.0052(19) -0.0035(17)
C1A 0.081(5) 0.040(3) 0.061(4) -0.023(2) -0.030(3) 0.008(3)
C2A 0.136(8) 0.053(4) 0.068(5) -0.034(3) -0.063(5) 0.021(4)
C3A 0.188(10) 0.042(3) 0.041(4) -0.022(3) -0.034(5) 0.016(4)
C4A 0.142(7) 0.034(3) 0.031(3) -0.010(2) 0.011(4) -0.005(3)
C5A 0.082(4) 0.026(2) 0.034(3) -0.0092(19) 0.008(3) -0.006(2)
C6A 0.071(4) 0.031(2) 0.046(3) -0.011(2) 0.030(3) -0.014(2)
C7A 0.037(3) 0.040(2) 0.041(3) -0.020(2) 0.005(2) -0.006(2)
C8A 0.048(3) 0.042(3) 0.051(3) -0.020(2) 0.017(2) -0.020(2)
C9A 0.065(4) 0.030(2) 0.063(3) -0.010(2) 0.013(3) -0.014(2)
C10A 0.035(3) 0.027(2) 0.064(3) -0.011(2) -0.001(2) 0.001(2)
C11A 0.034(3) 0.031(2) 0.034(2) -0.0118(18) -0.001(2) -0.0066(19)
C12A 0.039(3) 0.032(2) 0.045(3) -0.0131(19) 0.003(2) -0.006(2)
C13A 0.059(3) 0.024(2) 0.031(3) -0.0065(17) 0.000(2) -0.005(2)
C14A 0.085(5) 0.033(2) 0.031(3) -0.0072(19) 0.000(3) -0.014(3)
C15A 0.097(5) 0.039(3) 0.041(3) -0.006(2) -0.024(3) -0.019(3)
C16A 0.061(4) 0.041(3) 0.052(3) -0.010(2) -0.021(3) -0.016(2)
C17A 0.038(3) 0.028(2) 0.042(3) -0.0106(18) -0.005(2) -0.0103(19)
C18A 0.040(3) 0.047(3) 0.066(3) -0.027(2) 0.000(3) -0.016(2)
C19A 0.049(3) 0.030(2) 0.030(2) -0.0087(18) -0.002(2) -0.012(2)
C20A 0.041(3) 0.027(2) 0.049(3) -0.015(2) 0.002(2) -0.002(2)
C1B 0.054(3) 0.023(2) 0.055(3) -0.0019(19) 0.027(3) 0.003(2)
C2B 0.061(4) 0.026(2) 0.090(4) 0.000(3) 0.044(3) 0.003(2)
C3B 0.048(4) 0.034(3) 0.123(6) -0.006(3) 0.030(4) -0.006(3)
C4B 0.033(3) 0.035(2) 0.089(4) -0.010(2) 0.004(3) -0.009(2)
C5B 0.033(3) 0.026(2) 0.050(3) -0.0060(19) -0.002(2) -0.0012(19)
C6B 0.036(3) 0.026(2) 0.048(3) -0.0110(18) -0.005(2) -0.0036(19)
C7B 0.041(3) 0.029(2) 0.032(2) -0.0158(17) 0.003(2) -0.0043(19)
C8B 0.033(3) 0.044(2) 0.028(2) -0.0097(18) -0.006(2) -0.007(2)
C9B 0.043(3) 0.033(2) 0.036(3) -0.0097(19) -0.008(2) 0.003(2)
C10B 0.036(3) 0.026(2) 0.040(3) -0.0119(18) -0.002(2) -0.0045(18)
C11B 0.026(2) 0.0216(18) 0.032(2) -0.0082(16) 0.0068(18) -0.0062(16)
C12B 0.044(3) 0.0212(19) 0.032(2) -0.0102(16) -0.001(2) 0.0009(18)
C13B 0.054(4) 0.048(3) 0.047(3) -0.021(2) 0.010(3) -0.022(2)
C14B 0.053(4) 0.059(3) 0.063(4) -0.020(3) 0.002(3) -0.028(3)
C15B 0.045(3) 0.043(3) 0.047(3) -0.001(2) 0.013(2) -0.010(2)
C16B 0.048(3) 0.029(2) 0.033(2) -0.0059(17) 0.011(2) -0.004(2)
C17B 0.037(3) 0.0236(19) 0.030(2) -0.0038(16) 0.004(2) -0.0041(18)
C18B 0.044(3) 0.032(2) 0.021(2) -0.0085(16) 0.004(2) -0.0089(19)
C19B 0.035(3) 0.029(2) 0.031(2) -0.0093(18) 0.006(2) -0.0045(18)
C20B 0.043(3) 0.024(2) 0.032(2) -0.0136(18) 0.012(2) -0.0093(19)
C21 0.30(2) 0.55(3) 0.136(12) 0.031(15) -0.040(13) -0.33(2)
C22 0.64(4) 0.103(8) 0.202(15) 0.053(9) -0.087(19) -0.190(16)
O1 0.248(19) 0.82(5) 0.58(4) -0.18(3) -0.02(2) -0.31(3)

loop_
_atom_type_symbol
_atom_type_description
_atom_type_scat_dispersion_real
_atom_type_scat_dispersion_imag
_atom_type_scat_source
C C 0.0033 0.0016 'International Tables Vol C Tables 4.2.6.8 and 6.1.1.4'
H H 0.0000 0.0000 'International Tables Vol C Tables 4.2.6.8 and 6.1.1.4'
N N 0.0061 0.0033 'International Tables Vol C Tables 4.2.6.8 and 6.1.1.4'
O O 0.0106 0.0060 'International Tables Vol C Tables 4.2.6.8 and 6.1.1.4'
S S 0.1246 0.1234 'International Tables Vol C Tables 4.2.6.8 and 6.1.1.4'
Fe Fe 0.3463 0.8444 'International Tables Vol C Tables 4.2.6.8 and 6.1.1.4'

loop_
_geom_angle_atom_site_label_1
_geom_angle_atom_site_label_2
_geom_angle_atom_site_label_3
_geom_angle
N5A FeA N3A 95.18(16)
N5A FeA N2A 95.27(16)
N3A FeA N2A 86.80(13)
N5A FeA N6A 89.40(17)
N3A FeA N6A 89.09(14)
N2A FeA N6A 174.03(17)
N5A FeA N1A 97.99(17)
N3A FeA N1A 166.55(19)
N2A FeA N1A 94.68(14)
N6A FeA N1A 88.33(14)
N5A FeA N4A 179.31(15)
N3A FeA N4A 84.34(16)
N2A FeA N4A 85.20(15)
N6A FeA N4A 90.10(16)
N1A FeA N4A 82.47(17)
N5B FeB N6B 89.65(14)
N5B FeB N2B 94.16(13)
N6B FeB N2B 176.05(14)
N5B FeB N1B 97.40(15)
N6B FeB N1B 88.13(15)
N2B FeB N1B 90.36(14)
N5B FeB N3B 95.97(15)
N6B FeB N3B 91.21(15)
N2B FeB N3B 89.42(14)
N1B FeB N3B 166.61(14)
N5B FeB N4B 179.53(15)
N6B FeB N4B 90.77(13)
N2B FeB N4B 85.41(12)
N1B FeB N4B 82.81(15)
N3B FeB N4B 83.83(14)
C5A N1A C1A 118.8(5)
C5A N1A FeA 114.2(4)
C1A N1A FeA 126.9(4)
C7A N2A C11A 117.9(4)
C7A N2A FeA 127.0(3)
C11A N2A FeA 114.5(3)
C13A N3A C17A 118.8(4)
C13A N3A FeA 127.6(3)
C17A N3A FeA 113.6(3)
C18A N4A C6A 113.0(4)
C18A N4A C12A 111.5(3)
C6A N4A C12A 109.4(3)
C18A N4A FeA 106.5(3)
C6A N4A FeA 106.5(3)
C12A N4A FeA 109.7(3)
C19A N5A FeA 165.5(4)
C20A N6A FeA 168.3(4)
C1B N1B C5B 117.5(4)
C1B N1B FeB 128.7(4)
C5B N1B FeB 113.8(3)
C7B N2B C11B 118.4(3)
C7B N2B FeB 126.9(2)
C11B N2B FeB 114.7(3)
C13B N3B C17B 117.9(4)
C13B N3B FeB 128.5(3)
C17B N3B FeB 113.5(3)
C6B N4B C18B 113.1(3)
C6B N4B C12B 110.3(3)
C18B N4B C12B 111.0(3)
C6B N4B FeB 106.3(2)
C18B N4B FeB 106.1(2)
C12B N4B FeB 109.9(2)
C19B N5B FeB 172.0(3)
C20B N6B FeB 173.4(4)
N1A C1A C2A 120.7(7)
C3A C2A C1A 120.0(7)
C4A C3A C2A 119.0(6)
C3A C4A C5A 119.4(7)
N1A C5A C4A 122.2(6)
N1A C5A C6A 114.6(4)
C4A C5A C6A 123.2(6)
N4A C6A C5A 109.5(4)
N2A C7A C8A 122.8(4)
C7A C8A C9A 119.2(5)
C10A C9A C8A 118.7(4)
C9A C10A C11A 119.1(4)
N2A C11A C10A 122.2(5)
N2A C11A C12A 116.3(4)
C10A C11A C12A 121.5(4)
C11A C12A N4A 111.9(4)
N3A C13A C14A 123.1(5)
C15A C14A C13A 117.9(5)
C14A C15A C16A 119.4(5)
C17A C16A C15A 119.6(6)
N3A C17A C16A 121.0(5)
N3A C17A C18A 115.4(4)
C16A C17A C18A 123.4(5)
N4A C18A C17A 110.4(4)
N5A C19A S1A 179.0(4)
N6A C20A S2A 178.0(4)
N1B C1B C2B 122.1(5)
C3B C2B C1B 120.0(5)
C2B C3B C4B 118.9(6)
C5B C4B C3B 119.2(5)
N1B C5B C4B 122.1(5)
N1B C5B C6B 114.2(4)
C4B C5B C6B 123.6(5)
N4B C6B C5B 109.4(3)
N2B C7B C8B 122.5(3)
C7B C8B C9B 119.1(4)
C10B C9B C8B 118.8(4)
C9B C10B C11B 120.0(4)
N2B C11B C10B 121.1(4)
N2B C11B C12B 117.0(3)
C10B C11B C12B 121.9(3)
C11B C12B N4B 112.9(3)
N3B C13B C14B 122.8(5)
C13B C14B C15B 119.2(5)
C16B C15B C14B 118.5(5)
C17B C16B C15B 120.3(4)
N3B C17B C16B 121.3(4)
N3B C17B C18B 114.2(4)
C16B C17B C18B 124.5(4)
N4B C18B C17B 110.4(3)
N5B C19B S1B 179.6(5)
N6B C20B S2B 179.5(4)
O1 C22 C21 91.4(13)

loop_
_geom_bond_atom_site_label_1
_geom_bond_atom_site_label_2
_geom_bond_distance
FeA N5A 1.943(4)
FeA N3A 1.959(3)
FeA N2A 1.964(3)
FeA N6A 1.967(4)
FeA N1A 1.972(4)
FeA N4A 1.990(4)
FeB N5B 1.953(3)
FeB N6B 1.956(4)
FeB N2B 1.959(3)
FeB N1B 1.961(4)
FeB N3B 1.966(4)
FeB N4B 2.002(3)
S1A C19A 1.630(5)
S2A C20A 1.634(5)
S1B C19B 1.637(4)
S2B C20B 1.645(5)
N1A C5A 1.341(7)
N1A C1A 1.342(7)
N2A C7A 1.341(6)
N2A C11A 1.345(5)
N3A C13A 1.336(6)
N3A C17A 1.340(6)
N4A C18A 1.488(6)
N4A C6A 1.491(6)
N4A C12A 1.503(5)
N5A C19A 1.164(6)
N6A C20A 1.141(6)
N1B C1B 1.349(6)
N1B C5B 1.361(6)
N2B C7B 1.344(5)
N2B C11B 1.356(4)
N3B C13B 1.337(6)
N3B C17B 1.367(5)
N4B C6B 1.472(6)
N4B C18B 1.481(5)
N4B C12B 1.503(4)
N5B C19B 1.156(5)
N6B C20B 1.158(5)
C1A C2A 1.393(8)
C2A C3A 1.369(11)
C3A C4A 1.357(10)
C4A C5A 1.383(7)
C5A C6A 1.491(8)
C7A C8A 1.373(6)
C8A C9A 1.381(7)
C9A C10A 1.376(7)
C10A C11A 1.389(6)
C11A C12A 1.484(6)
C13A C14A 1.375(6)
C14A C15A 1.371(8)
C15A C16A 1.380(8)
C16A C17A 1.374(6)
C17A C18A 1.499(7)
C1B C2B 1.374(8)
C2B C3B 1.359(9)
C3B C4B 1.382(8)
C4B C5B 1.372(7)
C5B C6B 1.497(6)
C7B C8B 1.378(5)
C8B C9B 1.380(6)
C9B C10B 1.372(6)
C10B C11B 1.387(5)
C11B C12B 1.480(5)
C13B C14B 1.376(7)
C14B C15B 1.378(7)
C15B C16B 1.376(7)
C16B C17B 1.371(6)
C17B C18B 1.495(6)
C21 C22 1.465(16)
C22 O1 1.343(16)
